data_7700356
loop_
_publ_author_name
'Irmler, Peter'
'Gogesch, Franciska S.'
'Mang, Andr\'e'
'Bodensteiner, Michael'
'Larsen, Christopher B.'
'Wenger, Oliver S.'
'Winter, Rainer F.'

_publ_section_title
;
 Directing energy transfer in Pt(bodipy)(mercaptopyrene) dyads.
;
_journal_issue 31
_journal_name_full 'Dalton transactions (Cambridge, England : 2003)'
_journal_page_first 11690
_journal_page_last 11705
_journal_paper_doi 10.1039/c9dt01737b
_journal_volume 48
_journal_year 2019
_chemical_formula_moiety '2(C45 H61 B F2 N2 P2 Pt S), 1.6(C H2 Cl2), 1.4(C5 H12)'
_chemical_formula_sum 'C98.6 H142 B2 Cl3.2 F4 N4 P4 Pt2 S2'
_chemical_formula_weight 2172.59
_space_group_crystal_system triclinic
_space_group_IT_number 2
_space_group_name_Hall '-P 1'
_space_group_name_H-M_alt 'P -1'
_symmetry_space_group_name_Hall '-P 1'
_symmetry_space_group_name_H-M 'P -1'
_atom_sites_solution_hydrogens geom
_audit_creation_date 2019-02-25
_audit_creation_method
;
Olex2 1.2-alpha
(compiled Jul 26 2018 12:33:06 for OlexSys, GUI svn.r5532)
;
_audit_update_record
;
2019-02-25 deposited with the CCDC.    2019-06-17 downloaded from the CCDC.
;
_cell_angle_alpha 78.562(5)
_cell_angle_beta 88.157(5)
_cell_angle_gamma 74.328(5)
_cell_formula_units_Z 2
_cell_length_a 14.1734(9)
_cell_length_b 16.7856(12)
_cell_length_c 22.6728(15)
_cell_measurement_reflns_used 42655
_cell_measurement_temperature 100(2)
_cell_measurement_theta_max 27.98
_cell_measurement_theta_min 1.73
_cell_volume 5089.1(6)
_computing_molecular_graphics 'Olex2 (Dolomanov et al., 2009)'
_computing_publication_material 'Olex2 (Dolomanov et al., 2009)'
_computing_structure_refinement 'ShelXL (Sheldrick, 2015)'
_computing_structure_solution 'ShelXT (Sheldrick, 2015)'
_diffrn_ambient_temperature 100(2)
_diffrn_detector 'image plate (34 cm diameter)'
_diffrn_detector_area_resol_mean 6.67
_diffrn_measured_fraction_theta_full 0.992
_diffrn_measured_fraction_theta_max 0.980
_diffrn_measurement_device '2-circle goniometer'
_diffrn_measurement_device_type 'STOE IPDS 2T'
_diffrn_measurement_method 'rotation method'
_diffrn_radiation_type MoK\a
_diffrn_radiation_wavelength 0.71073
_diffrn_reflns_av_R_equivalents 0.0889
_diffrn_reflns_av_unetI/netI 0.0928
_diffrn_reflns_Laue_measured_fraction_full 0.992
_diffrn_reflns_Laue_measured_fraction_max 0.980
_diffrn_reflns_limit_h_max 17
_diffrn_reflns_limit_h_min -15
_diffrn_reflns_limit_k_max 20
_diffrn_reflns_limit_k_min -19
_diffrn_reflns_limit_l_max 27
_diffrn_reflns_limit_l_min -27
_diffrn_reflns_number 44840
_diffrn_reflns_point_group_measured_fraction_full 0.992
_diffrn_reflns_point_group_measured_fraction_max 0.980
_diffrn_reflns_theta_full 25.242
_diffrn_reflns_theta_max 25.733
_diffrn_reflns_theta_min 1.734
_diffrn_source 'sealed X-ray tube, 12 x 0.4 mm long-fine focus'
_exptl_absorpt_coefficient_mu 2.987
_exptl_absorpt_correction_T_max 0.69316
_exptl_absorpt_correction_T_min 0.44711
_exptl_absorpt_correction_type multi-scan
_exptl_absorpt_process_details
'MULABS / PLATON Spek, A.L. (2003). J. Appl. Cryst. 36, 7-13. Spek, A.L. (2009). Acta Cryst. D65, 148-155.'
_exptl_crystal_colour red
_exptl_crystal_density_diffrn 1.418
_exptl_crystal_description block
_exptl_crystal_F_000 2220
_exptl_crystal_size_max 0.500
_exptl_crystal_size_mid 0.400
_exptl_crystal_size_min 0.300
_refine_diff_density_max 1.640
_refine_diff_density_min -1.747
_refine_diff_density_rms 0.152
_refine_ls_extinction_coef 0.00035(9)
_refine_ls_extinction_expression Fc^*^=kFc[1+0.001xFc^2^\l^3^/sin(2\q)]^-1/4^
_refine_ls_extinction_method 'SHELXL-2018/1 (Sheldrick 2018)'
_refine_ls_goodness_of_fit_ref 1.052
_refine_ls_hydrogen_treatment constr
_refine_ls_matrix_type full
_refine_ls_number_parameters 1296
_refine_ls_number_reflns 19048
_refine_ls_number_restraints 668
_refine_ls_restrained_S_all 1.035
_refine_ls_R_factor_all 0.0870
_refine_ls_R_factor_gt 0.0576
_refine_ls_shift/su_max 0.000
_refine_ls_shift/su_mean 0.000
_refine_ls_structure_factor_coef Fsqd
_refine_ls_weighting_details 'w=1/[\s^2^(Fo^2^)+(0.0686P)^2^+8.2561P] where P=(Fo^2^+2Fc^2^)/3'
_refine_ls_weighting_scheme calc
_refine_ls_wR_factor_gt 0.1401
_refine_ls_wR_factor_ref 0.1505
_reflns_Friedel_coverage 0.000
_reflns_number_gt 13599
_reflns_number_total 19048
_reflns_threshold_expression 'I > 2\s(I)'
_cod_data_source_file c9dt01737b2.cif
_cod_data_source_block pibw29
_cod_depositor_comments 'Adding full bibliography for 7700356--7700357.cif.'
_cod_original_formula_sum 'C98.60 H142 B2 Cl3.20 F4 N4 P4 Pt2 S2'
_cod_database_code 7700356
_shelx_shelxl_version_number 2018/1
_shelx_space_group_comment
;
The symmetry employed for this shelxl refinement is uniquely defined
by the following loop, which should always be used as a source of
symmetry information in preference to the above space-group names.
They are only intended as comments.
;
_olex2_refinement_description
;
1. Fixed Uiso
 At 1.2 times of:
  All C(H) groups, All C(H,H) groups
 At 1.5 times of:
  All C(H,H,H) groups
2. Restrained distances
 Pt2-S2 \\sim Pt2-S2A
 with sigma of 0.02
 S2-Pt2A \\sim S2A-Pt2A
 with sigma of 0.02
 C67-C68 \\sim C71A-C70A
 with sigma of 0.02
 C81-C68 \\sim C81A-C70A
 with sigma of 0.02
 C81-C78 \\sim C81A-C74A
 with sigma of 0.02
 C81-C74 \\sim C81A-C78A
 with sigma of 0.02
 C69-C68 \\sim C69A-C70A
 with sigma of 0.02
 S2-C67 \\sim S2A-C71A
 with sigma of 0.04
 C67-C81 \\sim C71A-C81A
 with sigma of 0.04
 C67-C69 \\sim C71A-C69A
 with sigma of 0.04
 C81-C69 \\sim C81A-C69A
 with sigma of 0.04
 C68-C78 \\sim C70A-C74A
 with sigma of 0.04
 C68-C74 \\sim C70A-C78A
 with sigma of 0.04
 C78-C74 \\sim C74A-C78A
 with sigma of 0.04
 C67-C72 \\sim C71A-C80A
 with sigma of 0.02
 C72-C73 \\sim C80A-C79A
 with sigma of 0.02
 C69-C70 \\sim C69A-C68A
 with sigma of 0.02
 C69-C80 \\sim C69A-C72A
 with sigma of 0.02
 C78-C77 \\sim C74A-C75A
 with sigma of 0.02
 C78-C79 \\sim C74A-C73A
 with sigma of 0.02
 C73-C74 \\sim C79A-C78A
 with sigma of 0.02
 C70-C71 \\sim C68A-C67A
 with sigma of 0.02
 C80-C79 \\sim C72A-C73A
 with sigma of 0.02
 C77-C76 \\sim C75A-C76A
 with sigma of 0.02
 C74-C75 \\sim C78A-C77A
 with sigma of 0.02
 C76-C75 \\sim C76A-C77A
 with sigma of 0.02
 S2-C71 \\sim S2A-C67A
 with sigma of 0.04
 C67-C73 \\sim C71A-C79A
 with sigma of 0.04
 C67-C71 \\sim C71A-C67A
 with sigma of 0.04
 C72-C68 \\sim C80A-C70A
 with sigma of 0.04
 C72-C74 \\sim C80A-C78A
 with sigma of 0.04
 C81-C73 \\sim C81A-C79A
 with sigma of 0.04
 C81-C77 \\sim C81A-C75A
 with sigma of 0.04
 C81-C79 \\sim C81A-C73A
 with sigma of 0.04
 C81-C75 \\sim C81A-C77A
 with sigma of 0.04
 C69-C71 \\sim C69A-C67A
 with sigma of 0.04
 C69-C79 \\sim C69A-C73A
 with sigma of 0.04
 C68-C70 \\sim C70A-C68A
 with sigma of 0.04
 C68-C80 \\sim C70A-C72A
 with sigma of 0.04
 C78-C80 \\sim C74A-C72A
 with sigma of 0.04
 C78-C76 \\sim C74A-C76A
 with sigma of 0.04
 C73-C75 \\sim C79A-C77A
 with sigma of 0.04
 C70-C80 \\sim C68A-C72A
 with sigma of 0.04
 C77-C79 \\sim C75A-C73A
 with sigma of 0.04
 C77-C75 \\sim C75A-C77A
 with sigma of 0.04
 C74-C76 \\sim C78A-C76A
 with sigma of 0.04
 C85A-C86A \\sim C84A-C85A \\sim C83A-C84A \\sim C83A-C82A
 with sigma of 0.005
 S2-C66 \\sim S2A-C66A
 with sigma of 0.02
 C66-C67 \\sim C66A-C71A
 with sigma of 0.02
 Pt2-C66 \\sim Pt2-C66A
 with sigma of 0.04
 C66-C68 \\sim C66A-C70A
 with sigma of 0.04
 C66-Pt2A \\sim C66A-Pt2A
 with sigma of 0.04
 C66-C71 \\sim C66A-C67A
 with sigma of 0.02
 C66-C72 \\sim C66A-C80A
 with sigma of 0.04
 C66-C70 \\sim C66A-C68A
 with sigma of 0.04
3. Uiso/Uaniso restraints and constraints
C82A \\sim Cl2 \\sim C100 \\sim C83A \\sim C84A \\sim Cl1 \\sim C85A \\sim
C86A: within 2A with sigma of 0.01 and sigma for terminal atoms of 0.02
C67 \\sim C72 \\sim C81 \\sim C69 \\sim C68 \\sim C78 \\sim C73 \\sim C70 \\sim
C71 \\sim C80 \\sim C77 \\sim C74 \\sim C76 \\sim C79 \\sim C75 \\sim C67A
\\sim C68A \\sim C69A \\sim C71A \\sim C70A \\sim C80A \\sim C79A \\sim C78A
\\sim C77A \\sim C76A \\sim C75A \\sim C74A \\sim C81A \\sim C72A \\sim C73A:
within 2A with sigma of 0.02 and sigma for terminal atoms of 0.04
Uanis(Pt2) = Uanis(Pt2A)
Uanis(C66) = Uanis(C66A)
4. Others
 Sof(Pt2A)=Sof(S2A)=Sof(C66A)=Sof(C67A)=Sof(H67A)=Sof(C68A)=Sof(H68A)=
 Sof(C69A)=Sof(C71A)=Sof(C70A)=Sof(C80A)=Sof(H80A)=Sof(C79A)=Sof(H79A)=
 Sof(C78A)=Sof(C77A)=Sof(H77A)=Sof(C76A)=Sof(H76A)=Sof(C75A)=Sof(H75A)=
 Sof(C74A)=Sof(C81A)=Sof(C72A)=Sof(H72A)=Sof(C73A)=Sof(H73A)=1-FVAR(1)
 Sof(Pt2)=Sof(S2)=Sof(C66)=Sof(C67)=Sof(C72)=Sof(H72)=Sof(C81)=Sof(C69)=
 Sof(C68)=Sof(C78)=Sof(C73)=Sof(H73)=Sof(C70)=Sof(H70)=Sof(C71)=Sof(H71)=
 Sof(C80)=Sof(H80)=Sof(C77)=Sof(H77)=Sof(C74)=Sof(C76)=Sof(H76)=Sof(C79)=
 Sof(H79)=Sof(C75)=Sof(H75)=FVAR(1)
 Fixed Sof: Cl1(0.6) Cl2(0.6) C100(0.6) H10C(0.6) H10D(0.6) C86A(0.4)
 H86D(0.4) H86E(0.4) H86F(0.4) C84A(0.4) H84D(0.4) H84E(0.4) C85A(0.4)
 H85C(0.4) H85D(0.4) C83A(0.4) H83C(0.4) H83D(0.4) C82A(0.4) H82A(0.4)
 H82B(0.4) H82C(0.4)
5.a Secondary CH2 refined with riding coordinates:
 C47(H47A,H47B), C83(H83A,H83B), C16(H16A,H16B), C89(H89A,H89B), C87(H87A,
 H87B), C42(H42A,H42B), C93(H93A,H93B), C40(H40A,H40B), C85(H85A,H85B),
 C59(H59A,H59B), C45(H45A,H45B), C38(H38A,H38B), C36(H36A,H36B), C91(H91A,H91B),
  C63(H63A,H63B), C12(H12A,H12B), C97(H97A,H97B), C96(H96A,H96B), C98(H98A,
 H98B), C101(H10A,H10B), C100(H10C,H10D), C84A(H84D,H84E), C85A(H85C,H85D),
 C83A(H83C,H83D)
5.b Me refined with riding coordinates:
 C58(H58A,H58B,H58C)
5.c Aromatic/amide H refined with riding coordinates:
 C20(H20), C72(H72), C30(H30), C32(H32), C21(H21), C25(H25), C73(H73),
 C70(H70), C71(H71), C33(H33), C80(H80), C26(H26), C77(H77), C28(H28), C76(H76),
  C79(H79), C29(H29), C75(H75), C67A(H67A), C68A(H68A), C80A(H80A), C79A(H79A),
 C77A(H77A), C76A(H76A), C75A(H75A), C72A(H72A), C73A(H73A)
5.d Idealised Me refined as rotating group:
 C18(H18A,H18B,H18C), C86(H86A,H86B,H86C), C65(H65A,H65B,H65C), C39(H39A,H39B,
 H39C), C11(H11A,H11B,H11C), C15(H15A,H15B,H15C), C61(H61A,H61B,H61C), C43(H43A,
 H43B,H43C), C48(H48A,H48B,H48C), C84(H84A,H84B,H84C), C37(H37A,H37B,H37C),
 C88(H88A,H88B,H88C), C94(H94A,H94B,H94C), C62(H62A,H62B,H62C), C41(H41A,H41B,
 H41C), C90(H90A,H90B,H90C), C60(H60A,H60B,H60C), C17(H17A,H17B,H17C), C46(H46A,
 H46B,H46C), C92(H92A,H92B,H92C), C64(H64A,H64B,H64C), C14(H14A,H14B,H14C),
 C13(H13A,H13B,H13C), C95(H95A,H95B,H95C), C99(H99A,H99B,H99C), C86A(H86D,H86E,
 H86F), C82A(H82A,H82B,H82C)
;
_smtbx_masks_void_probe_radius 1.2
_smtbx_masks_void_truncation_radius 1.2
_olex2_submission_special_instructions 'No special instructions were received'

loop_
_space_group_symop_operation_xyz
'x, y, z'
'-x, -y, -z'

loop_
_atom_site_label
_atom_site_type_symbol
_atom_site_fract_x
_atom_site_fract_y
_atom_site_fract_z
_atom_site_U_iso_or_equiv
_atom_site_adp_type
_atom_site_occupancy
_atom_site_site_symmetry_order
_atom_site_calc_flag
_atom_site_refinement_flags_posn
_atom_site_refinement_flags_adp
_atom_site_refinement_flags_occupancy
_atom_site_disorder_assembly
_atom_site_disorder_group
Pt1 Pt 0.36896(2) 0.20817(2) 0.13709(2) 0.02877(10) Uani 1 1 d . . . . .
Pt2 Pt 0.29215(3) -0.13543(6) 0.42251(5) 0.02738(16) Uani 0.926(4) 1 d D . P A 1
P2 P 0.34889(17) 0.23757(13) 0.23379(10) 0.0326(5) Uani 1 1 d . . . . .
S1 S 0.41478(17) 0.06084(13) 0.18027(10) 0.0353(5) Uani 1 1 d . . . . .
P1 P 0.38170(17) 0.18495(14) 0.03875(10) 0.0333(5) Uani 1 1 d . . . . .
P3 P 0.45554(16) -0.13716(13) 0.41591(10) 0.0302(5) Uani 1 1 d . . . . .
S2 S 0.26102(18) 0.00726(13) 0.43461(11) 0.0333(6) Uani 0.926(4) 1 d D . P A 1
P4 P 0.12893(16) -0.14004(15) 0.43606(11) 0.0355(5) Uani 1 1 d . . . . .
Cl3 Cl 0.2221(2) -0.1708(2) -0.00650(15) 0.0707(8) Uani 1 1 d . . . . .
Cl4 Cl 0.0201(2) -0.1805(2) 0.00388(17) 0.0774(9) Uani 1 1 d . . . . .
F2 F 0.2074(4) 0.5852(3) 0.1032(2) 0.0426(12) Uani 1 1 d . . . . .
F1 F 0.2152(4) 0.5681(3) 0.0064(2) 0.0422(12) Uani 1 1 d . . . . .
F3 F 0.4332(4) -0.4558(4) 0.3270(3) 0.0582(16) Uani 1 1 d . . . . .
F4 F 0.2701(5) -0.4451(3) 0.3387(3) 0.0589(17) Uani 1 1 d . . . . .
N2 N 0.3416(5) 0.4762(4) 0.0769(3) 0.0296(15) Uani 1 1 d . . . . .
N3 N 0.3208(5) -0.3168(5) 0.3081(3) 0.0360(17) Uani 1 1 d . . . . .
N1 N 0.1733(5) 0.4599(4) 0.0820(3) 0.0331(16) Uani 1 1 d . . . . .
N4 N 0.3541(5) -0.4004(4) 0.4118(4) 0.0384(17) Uani 1 1 d . . . . .
C9 C 0.3792(6) 0.3874(5) 0.0947(4) 0.0271(17) Uani 1 1 d . . . . .
C8 C 0.3133(7) 0.3350(5) 0.1059(4) 0.0335(19) Uani 1 1 d . . . . .
C66 C 0.2431(16) 0.0206(7) 0.5087(5) 0.0306(18) Uani 0.926(4) 1 d D . P A 1
C55 C 0.3189(7) -0.2476(5) 0.3931(4) 0.037(2) Uani 1 1 d . . . . .
C20 C 0.6043(7) 0.0499(5) 0.1389(4) 0.040(2) Uani 1 1 d . . . . .
H20 H 0.587935 0.108520 0.132500 0.048 Uiso 1 1 calc R . . . .
C47 C 0.4338(7) 0.1655(5) 0.2920(4) 0.037(2) Uani 1 1 d . . . . .
H47A H 0.413562 0.179680 0.330772 0.045 Uiso 1 1 calc R . . . .
H47B H 0.429670 0.108465 0.293154 0.045 Uiso 1 1 calc R . . . .
C5 C 0.4173(6) 0.5118(5) 0.0716(4) 0.0338(19) Uani 1 1 d . . . . .
C57 C 0.3466(6) -0.3245(5) 0.4325(4) 0.0345(19) Uani 1 1 d . . . . .
C23 C 0.6597(6) -0.1270(5) 0.1639(4) 0.0322(18) Uani 1 1 d . . . . .
C7 C 0.4813(6) 0.3724(5) 0.1022(4) 0.0322(18) Uani 1 1 d . . . . .
C67 C 0.2271(6) 0.1012(6) 0.5230(4) 0.0310(18) Uani 0.926(4) 1 d D U P A 1
C72 C 0.2278(8) 0.1748(6) 0.4772(5) 0.037(2) Uani 0.926(4) 1 d D U P A 1
H72 H 0.240405 0.168198 0.437668 0.045 Uiso 0.926(4) 1 calc R . P A 1
C30 C 0.6601(7) -0.3519(5) 0.2269(4) 0.040(2) Uani 1 1 d . . . . .
H30 H 0.617417 -0.382301 0.245161 0.047 Uiso 1 1 calc R . . . .
C54 C 0.2722(6) -0.1738(6) 0.2810(4) 0.0347(19) Uani 1 1 d . . . . .
C56 C 0.3043(6) -0.2422(5) 0.3305(4) 0.0327(19) Uani 1 1 d . . . . .
C18 C 0.5569(6) 0.2894(5) 0.1236(4) 0.0359(19) Uani 1 1 d . . . . .
H18A H 0.524599 0.245523 0.135776 0.054 Uiso 1 1 calc GR . . . .
H18B H 0.593553 0.293664 0.157220 0.054 Uiso 1 1 calc GR . . . .
H18C H 0.600556 0.276342 0.091554 0.054 Uiso 1 1 calc GR . . . .
C83 C 0.5487(6) -0.2385(5) 0.4225(4) 0.0343(19) Uani 1 1 d . . . . .
H83A H 0.609985 -0.231373 0.435398 0.041 Uiso 1 1 calc R . . . .
H83B H 0.529538 -0.278893 0.454088 0.041 Uiso 1 1 calc R . . . .
C81 C 0.1848(12) 0.1953(6) 0.5972(5) 0.035(2) Uani 0.926(4) 1 d D U P A 1
C16 C 0.6053(6) 0.4644(6) 0.0926(4) 0.038(2) Uani 1 1 d . . . . .
H16A H 0.656340 0.414006 0.088634 0.046 Uiso 1 1 calc R . . . .
H16B H 0.611471 0.509530 0.059865 0.046 Uiso 1 1 calc R . . . .
C1 C 0.1321(6) 0.3348(5) 0.1067(4) 0.0344(19) Uani 1 1 d . . . . .
C31 C 0.6258(7) -0.2639(5) 0.2075(4) 0.037(2) Uani 1 1 d . . . . .
C22 C 0.7283(7) -0.0827(5) 0.1379(4) 0.0360(19) Uani 1 1 d . . . . .
C51 C 0.3661(7) -0.4638(5) 0.4596(5) 0.043(2) Uani 1 1 d . . . . .
C32 C 0.5273(7) -0.2174(5) 0.2140(4) 0.036(2) Uani 1 1 d . . . . .
H32 H 0.482416 -0.247165 0.229615 0.043 Uiso 1 1 calc R . . . .
C89 C 0.0745(7) -0.1860(7) 0.3840(5) 0.051(3) Uani 1 1 d . . . . .
H89A H 0.004189 -0.161240 0.382502 0.062 Uiso 1 1 calc R . . . .
H89B H 0.098707 -0.170022 0.344076 0.062 Uiso 1 1 calc R . . . .
C69 C 0.2048(8) 0.0450(6) 0.6300(4) 0.036(2) Uani 0.926(4) 1 d D U P A 1
C86 C 0.5717(7) -0.0578(6) 0.3322(5) 0.042(2) Uani 1 1 d . . . . .
H86A H 0.573304 -0.027279 0.291805 0.063 Uiso 1 1 calc GR . . . .
H86B H 0.621531 -0.110549 0.337734 0.063 Uiso 1 1 calc GR . . . .
H86C H 0.583498 -0.025089 0.360070 0.063 Uiso 1 1 calc GR . . . .
C21 C 0.6968(7) 0.0065(5) 0.1261(4) 0.037(2) Uani 1 1 d . . . . .
H21 H 0.740394 0.036716 0.109134 0.045 Uiso 1 1 calc R . . . .
C87 C 0.5016(7) -0.0911(5) 0.4718(4) 0.042(2) Uani 1 1 d . . . . .
H87A H 0.565999 -0.084973 0.459805 0.050 Uiso 1 1 calc R . . . .
H87B H 0.458875 -0.034896 0.470846 0.050 Uiso 1 1 calc R . . . .
C24 C 0.5626(7) -0.0825(5) 0.1743(4) 0.0317(18) Uani 1 1 d . . . . .
C49 C 0.3595(6) -0.3474(5) 0.4960(4) 0.0352(19) Uani 1 1 d . . . . .
C53 C 0.2691(7) -0.2071(6) 0.2302(4) 0.043(2) Uani 1 1 d . . . . .
C6 C 0.5055(6) 0.4481(5) 0.0876(4) 0.0331(19) Uani 1 1 d . . . . .
C68 C 0.2061(6) 0.1141(6) 0.5831(4) 0.0338(18) Uani 0.926(4) 1 d D U P A 1
C25 C 0.8262(7) -0.1294(6) 0.1274(4) 0.040(2) Uani 1 1 d . . . . .
H25 H 0.870713 -0.100611 0.109819 0.048 Uiso 1 1 calc R . . . .
C65 C 0.2455(7) -0.0802(5) 0.2800(4) 0.038(2) Uani 1 1 d . . . . .
H65A H 0.176195 -0.056931 0.272807 0.057 Uiso 1 1 calc GR . . . .
H65B H 0.280141 -0.053447 0.248572 0.057 Uiso 1 1 calc GR . . . .
H65C H 0.263127 -0.070767 0.318074 0.057 Uiso 1 1 calc GR . . . .
C52 C 0.3001(7) -0.2955(6) 0.2475(5) 0.043(2) Uani 1 1 d . . . . .
C10 C 0.2125(6) 0.3718(5) 0.0977(4) 0.0322(18) Uani 1 1 d . . . . .
C78 C 0.1643(7) 0.2062(7) 0.6568(5) 0.043(2) Uani 0.926(4) 1 d D U P A 1
C42 C 0.2260(7) 0.2359(6) 0.2632(4) 0.044(2) Uani 1 1 d . . . . .
H42A H 0.218494 0.255268 0.301070 0.053 Uiso 1 1 calc R . . . .
H42B H 0.176597 0.274938 0.235067 0.053 Uiso 1 1 calc R . . . .
C93 C 0.0415(7) -0.0382(6) 0.4317(4) 0.041(2) Uani 1 1 d . . . . .
H93A H -0.021597 -0.047023 0.444220 0.050 Uiso 1 1 calc R . . . .
H93B H 0.061930 -0.009539 0.460092 0.050 Uiso 1 1 calc R . . . .
C73 C 0.2105(8) 0.2536(6) 0.4901(5) 0.040(2) Uani 0.926(4) 1 d D U P A 1
H73 H 0.214626 0.298856 0.459847 0.048 Uiso 0.926(4) 1 calc R . P A 1
C70 C 0.2257(7) -0.0358(6) 0.6157(5) 0.038(2) Uani 0.926(4) 1 d D U P A 1
H70 H 0.226064 -0.081986 0.646231 0.045 Uiso 0.926(4) 1 calc R . P A 1
C71 C 0.2455(7) -0.0486(6) 0.5580(4) 0.034(2) Uani 0.926(4) 1 d D U P A 1
H71 H 0.260841 -0.103196 0.550761 0.040 Uiso 0.926(4) 1 calc R . P A 1
C39 C 0.2995(7) 0.3423(5) -0.0435(4) 0.041(2) Uani 1 1 d . . . . .
H39A H 0.248429 0.371158 -0.073123 0.062 Uiso 1 1 calc GR . . . .
H39B H 0.362047 0.335543 -0.062344 0.062 Uiso 1 1 calc GR . . . .
H39C H 0.296468 0.374555 -0.012669 0.062 Uiso 1 1 calc GR . . . .
C40 C 0.3768(8) 0.0798(6) 0.0295(5) 0.044(2) Uani 1 1 d . . . . .
H40A H 0.391202 0.074892 -0.011978 0.053 Uiso 1 1 calc R . . . .
H40B H 0.427882 0.037737 0.054748 0.053 Uiso 1 1 calc R . . . .
C85 C 0.4714(6) -0.0745(5) 0.3435(4) 0.0317(18) Uani 1 1 d . . . . .
H85A H 0.458133 -0.102622 0.312444 0.038 Uiso 1 1 calc R . . . .
H85B H 0.422414 -0.020541 0.338812 0.038 Uiso 1 1 calc R . . . .
C2 C 0.0462(6) 0.4045(6) 0.0957(4) 0.038(2) Uani 1 1 d . . . . .
C50 C 0.3722(7) -0.4351(5) 0.5120(5) 0.040(2) Uani 1 1 d . . . . .
C59 C 0.3812(7) -0.4838(6) 0.5751(5) 0.049(3) Uani 1 1 d . . . . .
H59A H 0.419547 -0.461096 0.598793 0.059 Uiso 1 1 calc R . . . .
H59B H 0.416635 -0.542034 0.575184 0.059 Uiso 1 1 calc R . . . .
C19 C 0.5324(7) 0.0068(5) 0.1621(4) 0.0351(19) Uani 1 1 d . . . . .
C33 C 0.4955(7) -0.1328(5) 0.1989(4) 0.0336(19) Uani 1 1 d . . . . .
H33 H 0.430103 -0.105929 0.204175 0.040 Uiso 1 1 calc R . . . .
C45 C 0.3587(8) 0.3427(5) 0.2408(4) 0.042(2) Uani 1 1 d . . . . .
H45A H 0.419631 0.350496 0.223186 0.051 Uiso 1 1 calc R . . . .
H45B H 0.305417 0.385236 0.217582 0.051 Uiso 1 1 calc R . . . .
C11 C 0.1309(7) 0.2463(6) 0.1216(4) 0.041(2) Uani 1 1 d . . . . .
H11A H 0.104792 0.231665 0.087859 0.061 Uiso 1 1 calc GR . . . .
H11B H 0.090601 0.237779 0.155830 0.061 Uiso 1 1 calc GR . . . .
H11C H 0.196441 0.211201 0.130724 0.061 Uiso 1 1 calc GR . . . .
C15 C 0.4051(7) 0.6047(5) 0.0522(4) 0.040(2) Uani 1 1 d . . . . .
H15A H 0.346638 0.629740 0.027701 0.059 Uiso 1 1 calc GR . . . .
H15B H 0.460765 0.614095 0.029459 0.059 Uiso 1 1 calc GR . . . .
H15C H 0.400179 0.629924 0.087090 0.059 Uiso 1 1 calc GR . . . .
C61 C 0.3731(8) -0.5534(6) 0.4539(6) 0.054(3) Uani 1 1 d . . . . .
H61A H 0.309182 -0.558007 0.445177 0.082 Uiso 1 1 calc GR . . . .
H61B H 0.398298 -0.591125 0.490950 0.082 Uiso 1 1 calc GR . . . .
H61C H 0.416249 -0.567819 0.421847 0.082 Uiso 1 1 calc GR . . . .
C43 C 0.2084(8) 0.1483(6) 0.2731(5) 0.053(3) Uani 1 1 d . . . . .
H43A H 0.223634 0.125695 0.237119 0.079 Uiso 1 1 calc GR . . . .
H43B H 0.140889 0.152509 0.282501 0.079 Uiso 1 1 calc GR . . . .
H43C H 0.249517 0.111634 0.305775 0.079 Uiso 1 1 calc GR . . . .
C80 C 0.1851(8) 0.0585(7) 0.6905(5) 0.044(2) Uani 0.926(4) 1 d D U P A 1
H80 H 0.185060 0.012827 0.721379 0.053 Uiso 0.926(4) 1 calc R . P A 1
C38 C 0.2858(7) 0.2544(5) -0.0153(4) 0.039(2) Uani 1 1 d . . . . .
H38A H 0.281434 0.225280 -0.047595 0.047 Uiso 1 1 calc R . . . .
H38B H 0.223577 0.262593 0.004995 0.047 Uiso 1 1 calc R . . . .
C48 C 0.5381(7) 0.1676(6) 0.2828(5) 0.046(2) Uani 1 1 d . . . . .
H48A H 0.560208 0.150089 0.245761 0.069 Uiso 1 1 calc GR . . . .
H48B H 0.578152 0.130007 0.315659 0.069 Uiso 1 1 calc GR . . . .
H48C H 0.542905 0.223928 0.281149 0.069 Uiso 1 1 calc GR . . . .
C36 C 0.4969(7) 0.1972(6) 0.0057(4) 0.040(2) Uani 1 1 d . . . . .
H36A H 0.499877 0.254256 0.005861 0.048 Uiso 1 1 calc R . . . .
H36B H 0.549930 0.159161 0.031743 0.048 Uiso 1 1 calc R . . . .
C3 C 0.0744(7) 0.4779(6) 0.0804(4) 0.041(2) Uani 1 1 d . . . . .
C84 C 0.5673(7) -0.2763(6) 0.3661(4) 0.041(2) Uani 1 1 d . . . . .
H84A H 0.581053 -0.235364 0.333289 0.061 Uiso 1 1 calc GR . . . .
H84B H 0.510366 -0.291900 0.356109 0.061 Uiso 1 1 calc GR . . . .
H84C H 0.622378 -0.325353 0.373202 0.061 Uiso 1 1 calc GR . . . .
C37 C 0.5164(7) 0.1814(6) -0.0581(4) 0.043(2) Uani 1 1 d . . . . .
H37A H 0.460830 0.213085 -0.083706 0.064 Uiso 1 1 calc GR . . . .
H37B H 0.527305 0.122367 -0.057774 0.064 Uiso 1 1 calc GR . . . .
H37C H 0.573361 0.198893 -0.072880 0.064 Uiso 1 1 calc GR . . . .
C34 C 0.6917(7) -0.2183(5) 0.1805(4) 0.0343(19) Uani 1 1 d . . . . .
C26 C 0.8550(7) -0.2153(6) 0.1429(4) 0.042(2) Uani 1 1 d . . . . .
H26 H 0.918442 -0.243931 0.134787 0.050 Uiso 1 1 calc R . . . .
C88 C 0.5096(7) -0.1403(6) 0.5367(4) 0.041(2) Uani 1 1 d . . . . .
H88A H 0.557227 -0.193868 0.539307 0.062 Uiso 1 1 calc GR . . . .
H88B H 0.447045 -0.149097 0.548748 0.062 Uiso 1 1 calc GR . . . .
H88C H 0.529475 -0.108800 0.562676 0.062 Uiso 1 1 calc GR . . . .
C94 C 0.0282(8) 0.0195(6) 0.3699(5) 0.050(2) Uani 1 1 d . . . . .
H94A H 0.012234 -0.009354 0.340712 0.075 Uiso 1 1 calc GR . . . .
H94B H 0.087880 0.034905 0.359116 0.075 Uiso 1 1 calc GR . . . .
H94C H -0.023905 0.069506 0.370996 0.075 Uiso 1 1 calc GR . . . .
C77 C 0.1463(10) 0.2913(7) 0.6678(6) 0.050(3) Uani 0.926(4) 1 d D U P A 1
H77 H 0.135217 0.300500 0.706865 0.059 Uiso 0.926(4) 1 calc R . P A 1
C74 C 0.1862(7) 0.2671(6) 0.5499(5) 0.040(2) Uani 0.926(4) 1 d D U P A 1
C91 C 0.1174(7) -0.1990(7) 0.5113(5) 0.048(2) Uani 1 1 d . . . . .
H91A H 0.157410 -0.256508 0.513946 0.058 Uiso 1 1 calc R . . . .
H91B H 0.144824 -0.174804 0.539912 0.058 Uiso 1 1 calc R . . . .
C63 C 0.2355(8) -0.1614(7) 0.1683(5) 0.055(3) Uani 1 1 d . . . . .
H63A H 0.271607 -0.193400 0.139649 0.066 Uiso 1 1 calc R . . . .
H63B H 0.250203 -0.107166 0.161110 0.066 Uiso 1 1 calc R . . . .
C28 C 0.8213(7) -0.3502(5) 0.1902(4) 0.041(2) Uani 1 1 d . . . . .
H28 H 0.885232 -0.379495 0.183648 0.050 Uiso 1 1 calc R . . . .
C62 C 0.3121(10) -0.3613(8) 0.2098(5) 0.066(3) Uani 1 1 d . . . . .
H62A H 0.379623 -0.392927 0.210751 0.099 Uiso 1 1 calc GR . . . .
H62B H 0.291777 -0.334401 0.168998 0.099 Uiso 1 1 calc GR . . . .
H62C H 0.272480 -0.398593 0.225322 0.099 Uiso 1 1 calc GR . . . .
C41 C 0.2798(8) 0.0602(6) 0.0448(5) 0.052(3) Uani 1 1 d . . . . .
H41A H 0.228497 0.101603 0.020290 0.078 Uiso 1 1 calc GR . . . .
H41B H 0.266704 0.061231 0.086517 0.078 Uiso 1 1 calc GR . . . .
H41C H 0.282689 0.005205 0.037440 0.078 Uiso 1 1 calc GR . . . .
C76 C 0.1454(10) 0.3572(7) 0.6226(6) 0.049(3) Uani 0.926(4) 1 d D U P A 1
H76 H 0.130293 0.411178 0.631086 0.059 Uiso 0.926(4) 1 calc R . P A 1
C79 C 0.1665(7) 0.1368(7) 0.7029(5) 0.045(2) Uani 0.926(4) 1 d D U P A 1
H79 H 0.155119 0.144408 0.742286 0.053 Uiso 0.926(4) 1 calc R . P A 1
C90 C 0.0942(8) -0.2821(7) 0.3987(6) 0.060(3) Uani 1 1 d . . . . .
H90A H 0.062016 -0.299802 0.369037 0.091 Uiso 1 1 calc GR . . . .
H90B H 0.069348 -0.298947 0.437742 0.091 Uiso 1 1 calc GR . . . .
H90C H 0.163452 -0.307709 0.398605 0.091 Uiso 1 1 calc GR . . . .
C29 C 0.7565(8) -0.3934(6) 0.2189(5) 0.048(2) Uani 1 1 d . . . . .
H29 H 0.778423 -0.451352 0.233098 0.057 Uiso 1 1 calc R . . . .
C60 C 0.2836(8) -0.4818(7) 0.6046(5) 0.058(3) Uani 1 1 d . . . . .
H60A H 0.244075 -0.502036 0.580589 0.087 Uiso 1 1 calc GR . . . .
H60B H 0.250605 -0.425000 0.608090 0.087 Uiso 1 1 calc GR . . . .
H60C H 0.294195 -0.517256 0.643980 0.087 Uiso 1 1 calc GR . . . .
C17 C 0.6190(7) 0.4880(7) 0.1515(5) 0.053(3) Uani 1 1 d . . . . .
H17A H 0.680731 0.501279 0.152053 0.079 Uiso 1 1 calc GR . . . .
H17B H 0.618248 0.441597 0.183769 0.079 Uiso 1 1 calc GR . . . .
H17C H 0.566907 0.536332 0.156277 0.079 Uiso 1 1 calc GR . . . .
C46 C 0.3556(10) 0.3572(7) 0.3060(5) 0.060(3) Uani 1 1 d . . . . .
H46A H 0.372046 0.408912 0.306595 0.089 Uiso 1 1 calc GR . . . .
H46B H 0.401831 0.311087 0.330696 0.089 Uiso 1 1 calc GR . . . .
H46C H 0.290866 0.360785 0.321184 0.089 Uiso 1 1 calc GR . . . .
C27 C 0.7900(7) -0.2623(6) 0.1712(4) 0.037(2) Uani 1 1 d . . . . .
C12 C -0.0568(7) 0.3968(7) 0.1030(5) 0.048(2) Uani 1 1 d . . . . .
H12A H -0.059943 0.343143 0.094566 0.058 Uiso 1 1 calc R . . . .
H12B H -0.100345 0.441545 0.074708 0.058 Uiso 1 1 calc R . . . .
C58 C 0.3634(7) -0.2932(5) 0.5403(4) 0.040(2) Uani 1 1 d . . . . .
H58A H 0.352847 -0.235682 0.519629 0.060 Uiso 1 1 calc R . . . .
H58B H 0.313448 -0.296979 0.569505 0.060 Uiso 1 1 calc R . . . .
H58C H 0.426558 -0.312195 0.560269 0.060 Uiso 1 1 calc R . . . .
C97 C 0.1259(10) -0.1791(8) 0.7658(6) 0.068(3) Uani 1 1 d . . . . .
H97A H 0.072328 -0.205437 0.770677 0.081 Uiso 1 1 calc R . . . .
H97B H 0.109840 -0.132368 0.731687 0.081 Uiso 1 1 calc R . . . .
B4 B 0.2329(7) 0.5256(6) 0.0666(5) 0.033(2) Uani 1 1 d . . . . .
C92 C 0.0134(7) -0.2021(7) 0.5313(5) 0.053(3) Uani 1 1 d . . . . .
H92A H -0.016668 -0.222706 0.502287 0.080 Uiso 1 1 calc GR . . . .
H92B H -0.025074 -0.146489 0.534287 0.080 Uiso 1 1 calc GR . . . .
H92C H 0.017064 -0.239162 0.569824 0.080 Uiso 1 1 calc GR . . . .
C64 C 0.1255(9) -0.1472(10) 0.1575(5) 0.081(4) Uani 1 1 d . . . . .
H64A H 0.106796 -0.113972 0.117963 0.121 Uiso 1 1 calc GR . . . .
H64B H 0.089317 -0.118084 0.186999 0.121 Uiso 1 1 calc GR . . . .
H64C H 0.111332 -0.200710 0.160728 0.121 Uiso 1 1 calc GR . . . .
C75 C 0.1661(8) 0.3471(7) 0.5644(5) 0.046(2) Uani 0.926(4) 1 d D U P A 1
H75 H 0.166784 0.393750 0.534600 0.055 Uiso 0.926(4) 1 calc R . P A 1
C14 C 0.0096(7) 0.5672(6) 0.0653(5) 0.048(2) Uani 1 1 d . . . . .
H14A H 0.045522 0.605499 0.072442 0.072 Uiso 1 1 calc GR . . . .
H14B H -0.046916 0.572432 0.090250 0.072 Uiso 1 1 calc GR . . . .
H14C H -0.010875 0.580371 0.023779 0.072 Uiso 1 1 calc GR . . . .
C96 C 0.2185(9) -0.2425(9) 0.7533(7) 0.075(4) Uani 1 1 d . . . . .
H96A H 0.271758 -0.215901 0.747169 0.090 Uiso 1 1 calc R . . . .
H96B H 0.235637 -0.288704 0.787772 0.090 Uiso 1 1 calc R . . . .
C13 C -0.0898(8) 0.4028(8) 0.1683(6) 0.066(3) Uani 1 1 d . . . . .
H13A H -0.157603 0.403205 0.171733 0.100 Uiso 1 1 calc GR . . . .
H13B H -0.081433 0.453906 0.177572 0.100 Uiso 1 1 calc GR . . . .
H13C H -0.050852 0.355167 0.195848 0.100 Uiso 1 1 calc GR . . . .
B5 B 0.3446(8) -0.4056(7) 0.3457(5) 0.042(3) Uani 1 1 d . . . . .
C98 C 0.1366(15) -0.1453(10) 0.8227(7) 0.102(6) Uani 1 1 d . . . . .
H98A H 0.194119 -0.124011 0.819618 0.123 Uiso 1 1 calc R . . . .
H98B H 0.146132 -0.191099 0.857499 0.123 Uiso 1 1 calc R . . . .
C101 C 0.1435(10) -0.2375(7) 0.0121(7) 0.072(4) Uani 1 1 d . . . . .
H10A H 0.156712 -0.278747 -0.013773 0.087 Uiso 1 1 calc R . . . .
H10B H 0.156860 -0.267806 0.053359 0.087 Uiso 1 1 calc R . . . .
C95 C 0.2054(15) -0.2763(11) 0.6989(7) 0.112(6) Uani 1 1 d . . . . .
H95A H 0.145209 -0.292446 0.701424 0.169 Uiso 1 1 calc GR . . . .
H95B H 0.259291 -0.324547 0.696659 0.169 Uiso 1 1 calc GR . . . .
H95C H 0.203413 -0.233484 0.663492 0.169 Uiso 1 1 calc GR . . . .
C99 C 0.0458(16) -0.0742(11) 0.8320(9) 0.125(7) Uani 1 1 d . . . . .
H99A H 0.040986 -0.025838 0.800289 0.188 Uiso 1 1 calc GR . . . .
H99B H 0.051823 -0.058989 0.870084 0.188 Uiso 1 1 calc GR . . . .
H99C H -0.012080 -0.093376 0.831389 0.188 Uiso 1 1 calc GR . . . .
Pt2A Pt 0.2863(5) -0.1551(6) 0.4401(5) 0.02738(16) Uani 0.074(4) 1 d D . P A 2
S2A S 0.242(2) -0.0788(14) 0.5210(13) 0.034(7) Uani 0.074(4) 1 d D . P A 2
C66A C 0.244(19) 0.027(4) 0.506(3) 0.0306(18) Uani 0.074(4) 1 d D . P A 2
C67A C 0.254(7) 0.072(3) 0.446(2) 0.029(8) Uani 0.074(4) 1 d D U P A 2
H67A H 0.269284 0.043345 0.414406 0.034 Uiso 0.074(4) 1 calc R . P A 2
C68A C 0.241(8) 0.158(3) 0.436(2) 0.036(8) Uani 0.074(4) 1 d D U P A 2
H68A H 0.251774 0.185740 0.397238 0.043 Uiso 0.074(4) 1 calc R . P A 2
C69A C 0.212(11) 0.206(3) 0.481(3) 0.036(6) Uani 0.074(4) 1 d D U P A 2
C71A C 0.226(8) 0.073(2) 0.552(2) 0.035(6) Uani 0.074(4) 1 d D U P A 2
C70A C 0.198(7) 0.163(2) 0.539(2) 0.037(5) Uani 0.074(4) 1 d D U P A 2
C80A C 0.205(11) 0.033(4) 0.613(3) 0.037(5) Uani 0.074(4) 1 d D U P A 2
H80A H 0.197743 -0.021404 0.619727 0.044 Uiso 0.074(4) 1 calc R . P A 2
C79A C 0.197(9) 0.075(3) 0.659(2) 0.040(6) Uani 0.074(4) 1 d D U P A 2
H79A H 0.205530 0.045084 0.698965 0.048 Uiso 0.074(4) 1 calc R . P A 2
C78A C 0.174(8) 0.165(3) 0.647(2) 0.039(5) Uani 0.074(4) 1 d D U P A 2
C77A C 0.141(9) 0.212(4) 0.692(3) 0.045(6) Uani 0.074(4) 1 d D U P A 2
H77A H 0.129395 0.185778 0.730847 0.054 Uiso 0.074(4) 1 calc R . P A 2
C76A C 0.127(13) 0.299(5) 0.679(4) 0.046(6) Uani 0.074(4) 1 d D U P A 2
H76A H 0.094076 0.331647 0.705391 0.056 Uiso 0.074(4) 1 calc R . P A 2
C75A C 0.160(13) 0.336(5) 0.627(3) 0.048(6) Uani 0.074(4) 1 d D U P A 2
H75A H 0.177022 0.386081 0.624694 0.057 Uiso 0.074(4) 1 calc R . P A 2
C74A C 0.169(9) 0.297(3) 0.574(3) 0.040(5) Uani 0.074(4) 1 d D U P A 2
C81A C 0.179(16) 0.210(3) 0.586(3) 0.038(5) Uani 0.074(4) 1 d D U P A 2
C72A C 0.203(9) 0.296(3) 0.470(3) 0.038(6) Uani 0.074(4) 1 d D U P A 2
H72A H 0.209069 0.324471 0.431395 0.045 Uiso 0.074(4) 1 calc R . P A 2
C73A C 0.186(9) 0.338(3) 0.516(3) 0.040(6) Uani 0.074(4) 1 d D U P A 2
H73A H 0.184752 0.394650 0.509022 0.048 Uiso 0.074(4) 1 calc R . P A 2
Cl1 Cl 0.0992(5) 0.5020(4) 0.2300(3) 0.0778(17) Uani 0.6 1 d . U P B 1
Cl2 Cl 0.0483(6) 0.4216(5) 0.3475(4) 0.102(2) Uani 0.6 1 d . U P B 1
C100 C 0.0780(16) 0.5111(14) 0.3027(11) 0.073(4) Uani 0.6 1 d . U P B 1
H10C H 0.024466 0.560924 0.303933 0.087 Uiso 0.6 1 calc R . P B 1
H10D H 0.135864 0.518900 0.319957 0.087 Uiso 0.6 1 calc R . P B 1
C86A C 0.0707(18) 0.6386(16) 0.2339(13) 0.057(6) Uani 0.4 1 d D U P C 2
H86D H 0.104715 0.666778 0.202799 0.086 Uiso 0.4 1 calc GR . P C 2
H86E H 0.087892 0.647264 0.272257 0.086 Uiso 0.4 1 calc GR . P C 2
H86F H 0.001256 0.661149 0.226762 0.086 Uiso 0.4 1 calc GR . P C 2
C84A C 0.060(2) 0.4740(19) 0.2701(16) 0.078(4) Uani 0.4 1 d D U P C 2
H84D H 0.014058 0.471000 0.240349 0.094 Uiso 0.4 1 calc R . P C 2
H84E H 0.116127 0.426527 0.267972 0.094 Uiso 0.4 1 calc R . P C 2
C85A C 0.100(3) 0.5442(14) 0.233(2) 0.078(5) Uani 0.4 1 d D U P C 2
H85C H 0.091106 0.540761 0.191829 0.093 Uiso 0.4 1 calc R . P C 2
H85D H 0.169629 0.525745 0.241634 0.093 Uiso 0.4 1 calc R . P C 2
C83A C 0.014(3) 0.435(3) 0.3265(16) 0.077(5) Uani 0.4 1 d D U P C 2
H83C H 0.029286 0.373722 0.332997 0.092 Uiso 0.4 1 calc R . P C 2
H83D H -0.055977 0.459402 0.328430 0.092 Uiso 0.4 1 calc R . P C 2
C82A C 0.075(3) 0.466(3) 0.3665(19) 0.097(7) Uani 0.4 1 d D U P C 2
H82A H 0.143023 0.447176 0.357751 0.146 Uiso 0.4 1 calc GR . P C 2
H82B H 0.064622 0.444992 0.407989 0.146 Uiso 0.4 1 calc GR . P C 2
H82C H 0.055085 0.526997 0.358788 0.146 Uiso 0.4 1 calc GR . P C 2

loop_
_atom_site_aniso_label
_atom_site_aniso_U_11
_atom_site_aniso_U_22
_atom_site_aniso_U_33
_atom_site_aniso_U_23
_atom_site_aniso_U_13
_atom_site_aniso_U_12
Pt1 0.02854(19) 0.02935(17) 0.02993(19) -0.00687(13) 0.00116(14) -0.00962(14)
Pt2 0.0254(2) 0.0288(3) 0.0300(4) -0.0083(3) 0.00089(19) -0.00904(17)
P2 0.0343(12) 0.0340(11) 0.0306(12) -0.0087(9) 0.0014(9) -0.0095(10)
S1 0.0377(12) 0.0298(10) 0.0388(12) -0.0058(9) 0.0058(10) -0.0108(9)
P1 0.0320(12) 0.0364(11) 0.0344(12) -0.0104(9) 0.0013(10) -0.0116(10)
P3 0.0224(11) 0.0319(10) 0.0389(12) -0.0094(9) -0.0031(9) -0.0096(9)
S2 0.0369(13) 0.0297(11) 0.0341(13) -0.0086(9) 0.0013(10) -0.0085(10)
P4 0.0220(11) 0.0459(12) 0.0412(13) -0.0116(10) 0.0052(10) -0.0116(10)
Cl3 0.067(2) 0.0744(19) 0.072(2) -0.0048(15) 0.0003(16) -0.0278(16)
Cl4 0.0547(19) 0.095(2) 0.087(2) -0.0234(19) -0.0005(17) -0.0250(17)
F2 0.042(3) 0.039(3) 0.046(3) -0.012(2) 0.003(2) -0.007(2)
F1 0.037(3) 0.044(3) 0.040(3) -0.001(2) -0.004(2) -0.007(2)
F3 0.049(4) 0.064(4) 0.061(4) -0.035(3) -0.003(3) 0.002(3)
F4 0.062(4) 0.040(3) 0.082(5) -0.022(3) -0.018(3) -0.017(3)
N2 0.027(4) 0.028(3) 0.036(4) -0.009(3) -0.001(3) -0.009(3)
N3 0.032(4) 0.044(4) 0.040(4) -0.019(3) 0.004(3) -0.017(3)
N1 0.030(4) 0.033(4) 0.035(4) -0.009(3) -0.002(3) -0.004(3)
N4 0.029(4) 0.034(4) 0.054(5) -0.013(3) 0.005(4) -0.009(3)
C9 0.024(4) 0.030(4) 0.031(4) -0.009(3) 0.007(3) -0.013(3)
C8 0.038(5) 0.038(4) 0.033(5) -0.011(4) 0.005(4) -0.022(4)
C66 0.015(4) 0.042(5) 0.036(5) -0.010(4) 0.000(4) -0.008(4)
C55 0.042(5) 0.042(5) 0.037(5) -0.016(4) 0.006(4) -0.024(4)
C20 0.041(5) 0.034(4) 0.044(5) -0.006(4) -0.004(4) -0.012(4)
C47 0.042(5) 0.032(4) 0.039(5) -0.007(4) -0.003(4) -0.012(4)
C5 0.030(5) 0.036(4) 0.038(5) -0.008(4) 0.003(4) -0.013(4)
C57 0.025(4) 0.034(4) 0.050(6) -0.017(4) 0.010(4) -0.013(4)
C23 0.033(5) 0.036(4) 0.027(4) -0.009(3) 0.002(4) -0.006(4)
C7 0.025(4) 0.033(4) 0.040(5) -0.010(4) 0.001(4) -0.008(4)
C67 0.021(4) 0.041(4) 0.036(5) -0.014(4) -0.001(4) -0.013(4)
C72 0.037(5) 0.038(4) 0.040(5) -0.011(4) -0.002(4) -0.012(4)
C30 0.044(6) 0.037(5) 0.039(5) -0.011(4) -0.001(4) -0.010(4)
C54 0.024(4) 0.056(5) 0.028(4) -0.009(4) 0.002(3) -0.016(4)
C56 0.028(5) 0.040(4) 0.040(5) -0.020(4) 0.005(4) -0.018(4)
C18 0.021(4) 0.044(5) 0.042(5) -0.006(4) 0.000(4) -0.009(4)
C83 0.029(5) 0.038(4) 0.038(5) -0.006(4) 0.003(4) -0.014(4)
C81 0.025(4) 0.045(4) 0.044(5) -0.023(4) 0.002(4) -0.014(4)
C16 0.026(5) 0.038(4) 0.052(6) -0.008(4) 0.004(4) -0.013(4)
C1 0.029(5) 0.040(4) 0.033(5) -0.011(4) -0.001(4) -0.005(4)
C31 0.045(6) 0.036(4) 0.032(5) -0.012(4) -0.001(4) -0.010(4)
C22 0.040(5) 0.036(4) 0.032(5) -0.010(4) 0.000(4) -0.007(4)
C51 0.029(5) 0.031(4) 0.067(7) -0.003(4) 0.000(5) -0.010(4)
C32 0.039(5) 0.040(5) 0.033(5) -0.012(4) 0.008(4) -0.015(4)
C89 0.032(5) 0.064(6) 0.062(7) -0.022(5) 0.005(5) -0.013(5)
C69 0.026(4) 0.050(5) 0.037(5) -0.015(4) -0.001(4) -0.013(4)
C86 0.028(5) 0.044(5) 0.052(6) 0.000(4) -0.003(4) -0.013(4)
C21 0.033(5) 0.040(5) 0.040(5) -0.002(4) 0.007(4) -0.016(4)
C87 0.037(5) 0.034(4) 0.054(6) -0.006(4) -0.010(4) -0.010(4)
C24 0.039(5) 0.032(4) 0.024(4) -0.008(3) -0.001(4) -0.007(4)
C49 0.023(4) 0.042(5) 0.039(5) -0.002(4) -0.001(4) -0.010(4)
C53 0.034(5) 0.061(6) 0.037(5) -0.014(4) 0.002(4) -0.018(5)
C6 0.034(5) 0.040(4) 0.029(5) -0.007(4) -0.001(4) -0.017(4)
C68 0.023(4) 0.044(4) 0.041(4) -0.014(4) 0.000(3) -0.015(3)
C25 0.038(5) 0.046(5) 0.040(5) -0.012(4) 0.007(4) -0.016(4)
C65 0.031(5) 0.037(4) 0.046(6) -0.006(4) -0.003(4) -0.011(4)
C52 0.038(5) 0.052(5) 0.048(6) -0.024(5) 0.001(4) -0.015(4)
C10 0.032(5) 0.028(4) 0.038(5) -0.005(3) -0.001(4) -0.011(4)
C78 0.028(4) 0.060(5) 0.051(5) -0.031(4) 0.005(4) -0.015(4)
C42 0.041(6) 0.046(5) 0.042(6) -0.012(4) 0.006(4) -0.004(4)
C93 0.032(5) 0.056(5) 0.039(5) -0.015(4) 0.008(4) -0.013(4)
C73 0.037(5) 0.038(5) 0.050(5) -0.015(4) 0.000(4) -0.014(4)
C70 0.024(5) 0.049(5) 0.041(5) -0.009(4) 0.002(4) -0.012(4)
C71 0.027(5) 0.036(4) 0.041(5) -0.013(4) 0.002(4) -0.010(4)
C39 0.049(6) 0.042(5) 0.033(5) -0.007(4) -0.003(4) -0.012(4)
C40 0.052(6) 0.044(5) 0.041(6) -0.011(4) 0.004(5) -0.018(5)
C85 0.021(4) 0.038(4) 0.038(5) -0.007(4) -0.002(4) -0.011(4)
C2 0.023(5) 0.046(5) 0.038(5) -0.011(4) -0.004(4) 0.002(4)
C50 0.030(5) 0.036(4) 0.051(6) -0.007(4) 0.004(4) -0.005(4)
C59 0.038(6) 0.038(5) 0.067(7) 0.002(5) 0.001(5) -0.011(4)
C19 0.037(5) 0.038(4) 0.033(5) -0.008(4) 0.004(4) -0.014(4)
C33 0.038(5) 0.038(4) 0.029(4) -0.012(4) 0.007(4) -0.015(4)
C45 0.063(7) 0.036(5) 0.034(5) -0.012(4) 0.001(5) -0.020(5)
C11 0.031(5) 0.051(5) 0.051(6) -0.018(4) 0.004(4) -0.025(4)
C15 0.052(6) 0.037(4) 0.037(5) -0.010(4) 0.000(4) -0.022(4)
C61 0.047(6) 0.031(5) 0.087(8) -0.018(5) 0.003(6) -0.008(4)
C43 0.054(7) 0.058(6) 0.046(6) -0.004(5) 0.011(5) -0.019(5)
C80 0.031(5) 0.061(5) 0.043(5) -0.014(4) 0.003(4) -0.016(4)
C38 0.038(5) 0.044(5) 0.039(5) -0.014(4) 0.001(4) -0.013(4)
C48 0.045(6) 0.045(5) 0.046(6) -0.003(4) -0.008(5) -0.012(5)
C36 0.037(5) 0.045(5) 0.038(5) -0.007(4) 0.001(4) -0.012(4)
C3 0.035(5) 0.045(5) 0.038(5) -0.012(4) 0.001(4) -0.001(4)
C84 0.032(5) 0.038(5) 0.053(6) -0.014(4) 0.000(4) -0.008(4)
C37 0.040(5) 0.058(6) 0.035(5) -0.013(4) 0.006(4) -0.018(5)
C34 0.039(5) 0.038(4) 0.027(4) -0.007(3) 0.002(4) -0.011(4)
C26 0.033(5) 0.044(5) 0.051(6) -0.015(4) 0.003(4) -0.010(4)
C88 0.035(5) 0.052(5) 0.040(5) -0.013(4) -0.001(4) -0.016(4)
C94 0.037(6) 0.054(6) 0.057(7) -0.009(5) 0.001(5) -0.008(5)
C77 0.037(6) 0.060(5) 0.062(6) -0.040(5) 0.004(5) -0.010(5)
C74 0.030(4) 0.046(4) 0.051(5) -0.024(4) 0.006(4) -0.013(4)
C91 0.037(6) 0.056(6) 0.050(6) -0.002(5) -0.001(5) -0.016(5)
C63 0.059(7) 0.071(7) 0.040(6) -0.019(5) 0.000(5) -0.020(6)
C28 0.043(6) 0.037(5) 0.046(6) -0.021(4) 0.001(4) -0.005(4)
C62 0.076(9) 0.074(7) 0.056(7) -0.038(6) -0.001(6) -0.017(7)
C41 0.061(7) 0.044(5) 0.060(7) -0.015(5) 0.006(5) -0.027(5)
C76 0.036(6) 0.053(5) 0.071(6) -0.032(5) 0.007(5) -0.018(5)
C79 0.028(5) 0.068(6) 0.044(5) -0.027(4) 0.003(4) -0.012(4)
C90 0.037(6) 0.059(6) 0.098(9) -0.043(6) 0.010(6) -0.016(5)
C29 0.061(7) 0.030(4) 0.048(6) -0.011(4) -0.010(5) -0.003(5)
C60 0.058(7) 0.048(6) 0.062(7) 0.002(5) 0.011(6) -0.015(5)
C17 0.031(5) 0.062(6) 0.070(7) -0.021(5) -0.003(5) -0.014(5)
C46 0.089(9) 0.049(6) 0.051(7) -0.023(5) 0.000(6) -0.026(6)
C27 0.038(5) 0.042(5) 0.031(5) -0.011(4) 0.003(4) -0.006(4)
C12 0.027(5) 0.055(6) 0.065(7) -0.012(5) -0.002(5) -0.014(4)
C58 0.037(5) 0.041(5) 0.033(5) 0.001(4) 0.000(4) -0.001(4)
C97 0.067(8) 0.072(8) 0.066(8) -0.007(6) -0.015(7) -0.023(7)
B4 0.028(5) 0.031(5) 0.039(6) -0.005(4) 0.002(4) -0.009(4)
C92 0.039(6) 0.068(7) 0.055(7) -0.005(5) 0.006(5) -0.022(5)
C64 0.051(8) 0.139(13) 0.047(7) -0.020(7) -0.017(6) -0.013(8)
C75 0.039(5) 0.047(5) 0.063(6) -0.024(4) 0.008(5) -0.022(4)
C14 0.036(6) 0.052(6) 0.047(6) -0.005(4) -0.004(5) 0.000(5)
C96 0.050(8) 0.079(8) 0.090(10) 0.000(7) 0.001(7) -0.019(7)
C13 0.038(6) 0.068(7) 0.096(10) -0.026(7) 0.023(6) -0.015(6)
B5 0.025(5) 0.049(6) 0.056(7) -0.025(5) -0.004(5) -0.006(5)
C98 0.149(17) 0.089(11) 0.080(11) -0.009(8) -0.008(11) -0.056(12)
C101 0.071(9) 0.048(6) 0.088(10) -0.006(6) 0.004(7) -0.006(6)
C95 0.159(18) 0.117(13) 0.056(9) -0.021(9) 0.022(10) -0.027(13)
C99 0.16(2) 0.102(13) 0.122(16) -0.028(11) 0.047(14) -0.041(13)
Pt2A 0.0254(2) 0.0288(3) 0.0300(4) -0.0083(3) 0.00089(19) -0.00904(17)
S2A 0.045(18) 0.012(11) 0.040(17) -0.002(11) 0.001(14) -0.004(11)
C66A 0.015(4) 0.042(5) 0.036(5) -0.010(4) 0.000(4) -0.008(4)
C67A 0.023(13) 0.032(13) 0.035(13) -0.008(12) -0.003(12) -0.014(12)
C68A 0.032(13) 0.038(13) 0.038(13) -0.009(13) 0.001(13) -0.011(13)
C69A 0.030(9) 0.040(9) 0.042(9) -0.013(9) -0.001(9) -0.013(9)
C71A 0.024(9) 0.045(9) 0.040(9) -0.013(9) -0.001(9) -0.014(9)
C70A 0.029(7) 0.043(7) 0.044(7) -0.016(7) 0.001(7) -0.013(7)
C80A 0.025(8) 0.049(8) 0.040(8) -0.013(8) 0.002(8) -0.012(8)
C79A 0.027(9) 0.054(9) 0.041(9) -0.017(9) 0.002(9) -0.013(9)
C78A 0.025(8) 0.054(8) 0.046(8) -0.023(8) 0.002(8) -0.016(8)
C77A 0.029(10) 0.062(10) 0.053(10) -0.030(10) 0.003(10) -0.014(10)
C76A 0.033(10) 0.057(10) 0.060(10) -0.033(10) 0.004(10) -0.014(10)
C75A 0.036(10) 0.053(10) 0.064(10) -0.030(10) 0.004(10) -0.016(10)
C74A 0.031(8) 0.045(8) 0.056(9) -0.026(8) 0.004(8) -0.019(8)
C81A 0.027(8) 0.048(8) 0.047(8) -0.024(8) 0.004(8) -0.013(8)
C72A 0.032(10) 0.040(10) 0.047(10) -0.016(10) 0.001(10) -0.015(10)
C73A 0.034(10) 0.042(10) 0.054(10) -0.021(10) 0.004(10) -0.017(10)
Cl1 0.054(3) 0.100(4) 0.062(3) -0.024(3) -0.007(2) 0.017(3)
Cl2 0.080(5) 0.086(4) 0.134(6) -0.012(4) 0.014(4) -0.022(4)
C100 0.051(7) 0.077(7) 0.092(8) -0.030(6) 0.003(6) -0.012(6)
C86A 0.028(11) 0.077(14) 0.074(14) -0.043(12) -0.003(11) -0.005(11)
C84A 0.054(7) 0.080(8) 0.099(8) -0.026(7) 0.002(7) -0.009(7)
C85A 0.051(8) 0.084(9) 0.093(9) -0.026(8) 0.001(8) -0.004(8)
C83A 0.056(9) 0.077(8) 0.101(9) -0.034(8) 0.000(8) -0.011(8)
C82A 0.072(12) 0.091(12) 0.124(13) -0.029(11) -0.003(11) -0.009(11)

loop_
_atom_type_symbol
_atom_type_description
_atom_type_scat_dispersion_real
_atom_type_scat_dispersion_imag
_atom_type_scat_source
C C 0.0033 0.0016 'International Tables Vol C Tables 4.2.6.8 and 6.1.1.4'
H H 0.0000 0.0000 'International Tables Vol C Tables 4.2.6.8 and 6.1.1.4'
B B 0.0013 0.0007 'International Tables Vol C Tables 4.2.6.8 and 6.1.1.4'
Cl Cl 0.1484 0.1585 'International Tables Vol C Tables 4.2.6.8 and 6.1.1.4'
F F 0.0171 0.0103 'International Tables Vol C Tables 4.2.6.8 and 6.1.1.4'
N N 0.0061 0.0033 'International Tables Vol C Tables 4.2.6.8 and 6.1.1.4'
P P 0.1023 0.0942 'International Tables Vol C Tables 4.2.6.8 and 6.1.1.4'
Pt Pt -1.7033 8.3905 'International Tables Vol C Tables 4.2.6.8 and 6.1.1.4'
S S 0.1246 0.1234 'International Tables Vol C Tables 4.2.6.8 and 6.1.1.4'

loop_
_geom_angle_atom_site_label_1
_geom_angle_atom_site_label_2
_geom_angle_atom_site_label_3
_geom_angle
P2 Pt1 S1 89.23(8)
P1 Pt1 P2 176.91(8)
P1 Pt1 S1 93.23(8)
C8 Pt1 P2 86.9(2)
C8 Pt1 S1 172.7(2)
C8 Pt1 P1 90.5(2)
P3 Pt2 S2 86.68(8)
P3 Pt2 P4 175.87(10)
P4 Pt2 S2 94.62(8)
C55 Pt2 P3 91.7(3)
C55 Pt2 S2 167.9(3)
C55 Pt2 P4 87.8(3)
C47 P2 Pt1 116.2(3)
C47 P2 C42 104.4(4)
C47 P2 C45 103.6(4)
C42 P2 Pt1 112.3(3)
C45 P2 Pt1 115.5(3)
C45 P2 C42 103.4(5)
C19 S1 Pt1 114.3(3)
C40 P1 Pt1 115.8(3)
C40 P1 C38 101.7(4)
C38 P1 Pt1 116.3(3)
C36 P1 Pt1 111.7(3)
C36 P1 C40 104.8(4)
C36 P1 C38 105.2(4)
C83 P3 Pt2 119.2(3)
C83 P3 Pt2A 112.3(3)
C87 P3 Pt2 115.8(3)
C87 P3 C83 100.9(4)
C87 P3 Pt2A 112.1(4)
C85 P3 Pt2 107.4(3)
C85 P3 C83 106.6(4)
C85 P3 C87 105.8(4)
C85 P3 Pt2A 117.5(4)
C66 S2 Pt2 114.2(3)
C89 P4 Pt2 118.4(3)
C89 P4 Pt2A 121.7(4)
C93 P4 Pt2 114.6(3)
C93 P4 C89 101.9(5)
C93 P4 C91 105.4(5)
C93 P4 Pt2A 121.7(4)
C91 P4 Pt2 108.9(3)
C91 P4 C89 106.7(5)
C91 P4 Pt2A 97.6(5)
C9 N2 B4 126.5(6)
C5 N2 C9 108.8(7)
C5 N2 B4 124.7(7)
C56 N3 B5 125.8(8)
C52 N3 C56 108.3(7)
C52 N3 B5 125.5(7)
C10 N1 B4 125.9(7)
C3 N1 C10 108.9(7)
C3 N1 B4 125.2(7)
C57 N4 B5 124.5(8)
C51 N4 C57 108.4(8)
C51 N4 B5 127.1(8)
N2 C9 C8 119.9(7)
C7 C9 N2 105.9(6)
C7 C9 C8 134.0(8)
C9 C8 Pt1 119.0(6)
C10 C8 Pt1 121.5(6)
C10 C8 C9 119.5(7)
C67 C66 S2 120.6(8)
C67 C66 C71 116.9(9)
C71 C66 S2 122.6(7)
C57 C55 Pt2 121.6(6)
C57 C55 C56 121.7(8)
C57 C55 Pt2A 109.1(7)
C56 C55 Pt2 116.7(6)
C56 C55 Pt2A 128.7(7)
C21 C20 H20 119.4
C21 C20 C19 121.3(8)
C19 C20 H20 119.4
P2 C47 H47A 108.8
P2 C47 H47B 108.8
H47A C47 H47B 107.7
C48 C47 P2 113.8(6)
C48 C47 H47A 108.8
C48 C47 H47B 108.8
N2 C5 C6 109.2(7)
N2 C5 C15 123.5(8)
C6 C5 C15 127.3(8)
C55 C57 N4 120.1(8)
C55 C57 C49 133.1(8)
C49 C57 N4 106.4(7)
C22 C23 C34 118.8(8)
C24 C23 C22 120.5(7)
C24 C23 C34 120.7(8)
C9 C7 C18 128.5(7)
C6 C7 C9 109.2(7)
C6 C7 C18 122.4(7)
C66 C67 C72 121.5(9)
C66 C67 C68 121.2(8)
C68 C67 C72 117.2(8)
C67 C72 H72 118.9
C73 C72 C67 122.2(9)
C73 C72 H72 118.9
C31 C30 H30 119.7
C29 C30 H30 119.7
C29 C30 C31 120.5(9)
C56 C54 C65 128.9(8)
C53 C54 C56 108.0(8)
C53 C54 C65 123.1(8)
N3 C56 C55 119.1(8)
N3 C56 C54 107.0(7)
C55 C56 C54 133.9(8)
C7 C18 H18A 109.5
C7 C18 H18B 109.5
C7 C18 H18C 109.5
H18A C18 H18B 109.5
H18A C18 H18C 109.5
H18B C18 H18C 109.5
P3 C83 H83A 108.1
P3 C83 H83B 108.1
H83A C83 H83B 107.3
C84 C83 P3 116.6(6)
C84 C83 H83A 108.1
C84 C83 H83B 108.1
C68 C81 C74 119.2(9)
C78 C81 C68 120.4(10)
C78 C81 C74 120.4(9)
H16A C16 H16B 108.0
C6 C16 H16A 109.3
C6 C16 H16B 109.3
C17 C16 H16A 109.3
C17 C16 H16B 109.3
C17 C16 C6 111.6(8)
C10 C1 C2 105.1(7)
C10 C1 C11 130.5(8)
C2 C1 C11 124.3(8)
C30 C31 C32 123.3(9)
C30 C31 C34 119.2(9)
C34 C31 C32 117.6(8)
C23 C22 C25 119.3(8)
C21 C22 C23 117.4(8)
C21 C22 C25 123.2(8)
N4 C51 C50 110.6(8)
N4 C51 C61 122.4(9)
C50 C51 C61 127.1(9)
C31 C32 H32 118.2
C33 C32 C31 123.5(8)
C33 C32 H32 118.2
P4 C89 H89A 108.3
P4 C89 H89B 108.3
H89A C89 H89B 107.4
C90 C89 P4 115.9(8)
C90 C89 H89A 108.3
C90 C89 H89B 108.3
C68 C69 C80 119.7(9)
C70 C69 C68 118.0(9)
C70 C69 C80 122.2(9)
H86A C86 H86B 109.5
H86A C86 H86C 109.5
H86B C86 H86C 109.5
C85 C86 H86A 109.5
C85 C86 H86B 109.5
C85 C86 H86C 109.5
C20 C21 C22 122.3(8)
C20 C21 H21 118.8
C22 C21 H21 118.8
P3 C87 H87A 108.3
P3 C87 H87B 108.3
H87A C87 H87B 107.4
C88 C87 P3 116.1(6)
C88 C87 H87A 108.3
C88 C87 H87B 108.3
C23 C24 C33 117.1(7)
C19 C24 C23 121.2(8)
C19 C24 C33 121.7(8)
C57 C49 C58 129.1(8)
C50 C49 C57 107.3(8)
C50 C49 C58 123.5(8)
C54 C53 C52 107.6(9)
C54 C53 C63 128.3(9)
C52 C53 C63 124.1(9)
C5 C6 C16 124.5(7)
C7 C6 C5 106.9(7)
C7 C6 C16 128.4(8)
C81 C68 C67 121.7(9)
C81 C68 C69 118.2(9)
C69 C68 C67 120.2(8)
C22 C25 H25 119.4
C26 C25 C22 121.2(9)
C26 C25 H25 119.4
C54 C65 H65A 109.5
C54 C65 H65B 109.5
C54 C65 H65C 109.5
H65A C65 H65B 109.5
H65A C65 H65C 109.5
H65B C65 H65C 109.5
N3 C52 C53 109.1(8)
N3 C52 C62 121.6(9)
C53 C52 C62 129.3(10)
N1 C10 C1 107.5(7)
C8 C10 N1 121.6(7)
C8 C10 C1 130.7(7)
C81 C78 C77 116.9(10)
C79 C78 C81 120.5(9)
C79 C78 C77 122.5(10)
P2 C42 H42A 109.0
P2 C42 H42B 109.0
H42A C42 H42B 107.8
C43 C42 P2 113.0(7)
C43 C42 H42A 109.0
C43 C42 H42B 109.0
P4 C93 H93A 108.4
P4 C93 H93B 108.4
H93A C93 H93B 107.5
C94 C93 P4 115.4(7)
C94 C93 H93A 108.4
C94 C93 H93B 108.4
C72 C73 H73 119.7
C72 C73 C74 120.6(10)
C74 C73 H73 119.7
C69 C70 H70 119.0
C71 C70 C69 122.1(9)
C71 C70 H70 119.0
C66 C71 H71 119.3
C70 C71 C66 121.5(9)
C70 C71 H71 119.3
H39A C39 H39B 109.5
H39A C39 H39C 109.5
H39B C39 H39C 109.5
C38 C39 H39A 109.5
C38 C39 H39B 109.5
C38 C39 H39C 109.5
P1 C40 H40A 108.6
P1 C40 H40B 108.6
H40A C40 H40B 107.5
C41 C40 P1 114.8(7)
C41 C40 H40A 108.6
C41 C40 H40B 108.6
P3 C85 H85A 108.2
P3 C85 H85B 108.2
C86 C85 P3 116.5(6)
C86 C85 H85A 108.2
C86 C85 H85B 108.2
H85A C85 H85B 107.3
C1 C2 C12 124.5(8)
C3 C2 C1 108.7(8)
C3 C2 C12 126.7(8)
C51 C50 C49 107.3(8)
C51 C50 C59 127.9(8)
C49 C50 C59 124.6(9)
C50 C59 H59A 108.9
C50 C59 H59B 108.9
C50 C59 C60 113.5(9)
H59A C59 H59B 107.7
C60 C59 H59A 108.9
C60 C59 H59B 108.9
C20 C19 S1 122.0(7)
C24 C19 S1 120.6(7)
C24 C19 C20 117.2(8)
C32 C33 C24 120.8(8)
C32 C33 H33 119.6
C24 C33 H33 119.6
P2 C45 H45A 108.6
P2 C45 H45B 108.6
H45A C45 H45B 107.6
C46 C45 P2 114.4(6)
C46 C45 H45A 108.6
C46 C45 H45B 108.6
C1 C11 H11A 109.5
C1 C11 H11B 109.5
C1 C11 H11C 109.5
H11A C11 H11B 109.5
H11A C11 H11C 109.5
H11B C11 H11C 109.5
C5 C15 H15A 109.5
C5 C15 H15B 109.5
C5 C15 H15C 109.5
H15A C15 H15B 109.5
H15A C15 H15C 109.5
H15B C15 H15C 109.5
C51 C61 H61A 109.5
C51 C61 H61B 109.5
C51 C61 H61C 109.5
H61A C61 H61B 109.5
H61A C61 H61C 109.5
H61B C61 H61C 109.5
C42 C43 H43A 109.5
C42 C43 H43B 109.5
C42 C43 H43C 109.5
H43A C43 H43B 109.5
H43A C43 H43C 109.5
H43B C43 H43C 109.5
C69 C80 H80 119.6
C79 C80 C69 120.8(10)
C79 C80 H80 119.6
P1 C38 H38A 108.2
P1 C38 H38B 108.2
C39 C38 P1 116.5(6)
C39 C38 H38A 108.2
C39 C38 H38B 108.2
H38A C38 H38B 107.3
C47 C48 H48A 109.5
C47 C48 H48B 109.5
C47 C48 H48C 109.5
H48A C48 H48B 109.5
H48A C48 H48C 109.5
H48B C48 H48C 109.5
P1 C36 H36A 108.0
P1 C36 H36B 108.0
H36A C36 H36B 107.2
C37 C36 P1 117.4(6)
C37 C36 H36A 108.0
C37 C36 H36B 108.0
N1 C3 C2 109.7(8)
N1 C3 C14 122.4(9)
C2 C3 C14 127.9(9)
C83 C84 H84A 109.5
C83 C84 H84B 109.5
C83 C84 H84C 109.5
H84A C84 H84B 109.5
H84A C84 H84C 109.5
H84B C84 H84C 109.5
C36 C37 H37A 109.5
C36 C37 H37B 109.5
C36 C37 H37C 109.5
H37A C37 H37B 109.5
H37A C37 H37C 109.5
H37B C37 H37C 109.5
C31 C34 C23 120.1(8)
C31 C34 C27 119.6(8)
C27 C34 C23 120.3(8)
C25 C26 H26 119.2
C25 C26 C27 121.5(9)
C27 C26 H26 119.2
C87 C88 H88A 109.5
C87 C88 H88B 109.5
C87 C88 H88C 109.5
H88A C88 H88B 109.5
H88A C88 H88C 109.5
H88B C88 H88C 109.5
C93 C94 H94A 109.5
C93 C94 H94B 109.5
C93 C94 H94C 109.5
H94A C94 H94B 109.5
H94A C94 H94C 109.5
H94B C94 H94C 109.5
C78 C77 H77 119.3
C76 C77 C78 121.4(11)
C76 C77 H77 119.3
C73 C74 C81 119.1(8)
C75 C74 C81 118.8(9)
C75 C74 C73 122.2(10)
P4 C91 H91A 108.1
P4 C91 H91B 108.1
H91A C91 H91B 107.3
C92 C91 P4 117.0(7)
C92 C91 H91A 108.1
C92 C91 H91B 108.1
C53 C63 H63A 109.0
C53 C63 H63B 109.0
C53 C63 C64 112.9(10)
H63A C63 H63B 107.8
C64 C63 H63A 109.0
C64 C63 H63B 109.0
C29 C28 H28 120.1
C29 C28 C27 119.8(9)
C27 C28 H28 120.1
C52 C62 H62A 109.5
C52 C62 H62B 109.5
C52 C62 H62C 109.5
H62A C62 H62B 109.5
H62A C62 H62C 109.5
H62B C62 H62C 109.5
C40 C41 H41A 109.5
C40 C41 H41B 109.5
C40 C41 H41C 109.5
H41A C41 H41B 109.5
H41A C41 H41C 109.5
H41B C41 H41C 109.5
C77 C76 H76 119.0
C77 C76 C75 122.0(11)
C75 C76 H76 119.0
C78 C79 H79 119.9
C80 C79 C78 120.3(10)
C80 C79 H79 119.9
C89 C90 H90A 109.5
C89 C90 H90B 109.5
C89 C90 H90C 109.5
H90A C90 H90B 109.5
H90A C90 H90C 109.5
H90B C90 H90C 109.5
C30 C29 C28 121.2(8)
C30 C29 H29 119.4
C28 C29 H29 119.4
C59 C60 H60A 109.5
C59 C60 H60B 109.5
C59 C60 H60C 109.5
H60A C60 H60B 109.5
H60A C60 H60C 109.5
H60B C60 H60C 109.5
C16 C17 H17A 109.5
C16 C17 H17B 109.5
C16 C17 H17C 109.5
H17A C17 H17B 109.5
H17A C17 H17C 109.5
H17B C17 H17C 109.5
C45 C46 H46A 109.5
C45 C46 H46B 109.5
C45 C46 H46C 109.5
H46A C46 H46B 109.5
H46A C46 H46C 109.5
H46B C46 H46C 109.5
C34 C27 C26 118.8(8)
C28 C27 C34 119.7(9)
C28 C27 C26 121.5(9)
C2 C12 H12A 109.7
C2 C12 H12B 109.7
C2 C12 C13 109.8(8)
H12A C12 H12B 108.2
C13 C12 H12A 109.7
C13 C12 H12B 109.7
C49 C58 H58A 109.5
C49 C58 H58B 109.5
C49 C58 H58C 109.5
H58A C58 H58B 109.5
H58A C58 H58C 109.5
H58B C58 H58C 109.5
H97A C97 H97B 107.9
C96 C97 H97A 109.2
C96 C97 H97B 109.2
C96 C97 C98 112.0(12)
C98 C97 H97A 109.2
C98 C97 H97B 109.2
F2 B4 F1 108.2(7)
F2 B4 N2 110.3(7)
F2 B4 N1 110.9(7)
F1 B4 N2 110.5(7)
F1 B4 N1 110.4(7)
N2 B4 N1 106.4(7)
C91 C92 H92A 109.5
C91 C92 H92B 109.5
C91 C92 H92C 109.5
H92A C92 H92B 109.5
H92A C92 H92C 109.5
H92B C92 H92C 109.5
C63 C64 H64A 109.5
C63 C64 H64B 109.5
C63 C64 H64C 109.5
H64A C64 H64B 109.5
H64A C64 H64C 109.5
H64B C64 H64C 109.5
C74 C75 H75 119.8
C76 C75 C74 120.5(11)
C76 C75 H75 119.8
C3 C14 H14A 109.5
C3 C14 H14B 109.5
C3 C14 H14C 109.5
H14A C14 H14B 109.5
H14A C14 H14C 109.5
H14B C14 H14C 109.5
C97 C96 H96A 109.4
C97 C96 H96B 109.4
H96A C96 H96B 108.0
C95 C96 C97 111.0(12)
C95 C96 H96A 109.4
C95 C96 H96B 109.4
C12 C13 H13A 109.5
C12 C13 H13B 109.5
C12 C13 H13C 109.5
H13A C13 H13B 109.5
H13A C13 H13C 109.5
H13B C13 H13C 109.5
F3 B5 F4 107.2(8)
F3 B5 N3 110.4(9)
F3 B5 N4 110.0(8)
F4 B5 N3 110.9(8)
F4 B5 N4 109.9(9)
N3 B5 N4 108.5(7)
C97 C98 H98A 109.2
C97 C98 H98B 109.2
C97 C98 C99 111.9(15)
H98A C98 H98B 107.9
C99 C98 H98A 109.2
C99 C98 H98B 109.2
Cl3 C101 H10A 109.3
Cl3 C101 H10B 109.3
Cl4 C101 Cl3 111.7(6)
Cl4 C101 H10A 109.3
Cl4 C101 H10B 109.3
H10A C101 H10B 107.9
C96 C95 H95A 109.5
C96 C95 H95B 109.5
C96 C95 H95C 109.5
H95A C95 H95B 109.5
H95A C95 H95C 109.5
H95B C95 H95C 109.5
C98 C99 H99A 109.5
C98 C99 H99B 109.5
C98 C99 H99C 109.5
H99A C99 H99B 109.5
H99A C99 H99C 109.5
H99B C99 H99C 109.5
P4 Pt2A P3 162.2(6)
P4 Pt2A S2A 82.6(8)
C55 Pt2A P3 86.9(4)
C55 Pt2A P4 94.1(4)
C55 Pt2A S2A 162.4(9)
S2A Pt2A P3 101.4(8)
C66A S2A Pt2A 117(2)
C67A C66A S2A 123(3)
C71A C66A S2A 119(3)
C71A C66A C67A 117(2)
C66A C67A H67A 119.9
C68A C67A C66A 120(3)
C68A C67A H67A 119.9
C67A C68A H68A 118.6
C67A C68A C69A 123(3)
C69A C68A H68A 118.6
C68A C69A C70A 118(2)
C68A C69A C72A 122(3)
C70A C69A C72A 119(2)
C66A C71A C70A 121(3)
C66A C71A C80A 120(3)
C70A C71A C80A 116(3)
C69A C70A C71A 119(2)
C81A C70A C69A 118(2)
C81A C70A C71A 121(3)
C71A C80A H80A 119.7
C79A C80A C71A 121(3)
C79A C80A H80A 119.7
C80A C79A H79A 120.0
C80A C79A C78A 120(3)
C78A C79A H79A 120.0
C79A C78A C81A 119(2)
C77A C78A C79A 122(3)
C77A C78A C81A 119(2)
C78A C77A H77A 120.5
C76A C77A C78A 119(3)
C76A C77A H77A 120.5
C77A C76A H76A 119.7
C75A C76A C77A 121(3)
C75A C76A H76A 119.7
C76A C75A H75A 119.9
C76A C75A C74A 120(4)
C74A C75A H75A 119.9
C81A C74A C75A 115(3)
C73A C74A C75A 124(3)
C73A C74A C81A 120(3)
C70A C81A C78A 119(2)
C70A C81A C74A 121(2)
C74A C81A C78A 120(2)
C69A C72A H72A 119.6
C73A C72A C69A 121(3)
C73A C72A H72A 119.6
C74A C73A H73A 119.6
C72A C73A C74A 121(3)
C72A C73A H73A 119.6
Cl1 C100 Cl2 113.1(13)
Cl1 C100 H10C 109.0
Cl1 C100 H10D 109.0
Cl2 C100 H10C 109.0
Cl2 C100 H10D 109.0
H10C C100 H10D 107.8
H86D C86A H86E 109.5
H86D C86A H86F 109.5
H86E C86A H86F 109.5
C85A C86A H86D 109.5
C85A C86A H86E 109.5
C85A C86A H86F 109.5
H84D C84A H84E 103.8
C85A C84A H84D 98.6
C85A C84A H84E 98.6
C83A C84A H84D 98.6
C83A C84A H84E 98.6
C83A C84A C85A 152(3)
C86A C85A H85C 104.8
C86A C85A H85D 104.8
C84A C85A C86A 130(3)
C84A C85A H85C 104.8
C84A C85A H85D 104.8
H85C C85A H85D 105.8
C84A C83A H83C 113.5
C84A C83A H83D 113.5
C84A C83A C82A 91(3)
H83C C83A H83D 110.8
C82A C83A H83C 113.5
C82A C83A H83D 113.5
C83A C82A H82A 109.5
C83A C82A H82B 109.5
C83A C82A H82C 109.5
H82A C82A H82B 109.5
H82A C82A H82C 109.5
H82B C82A H82C 109.5

loop_
_geom_bond_atom_site_label_1
_geom_bond_atom_site_label_2
_geom_bond_distance
Pt1 P2 2.333(2)
Pt1 S1 2.389(2)
Pt1 P1 2.332(2)
Pt1 C8 2.046(8)
Pt2 P3 2.308(2)
Pt2 S2 2.385(2)
Pt2 P4 2.344(2)
Pt2 C55 2.057(8)
P2 C47 1.827(9)
P2 C42 1.850(10)
P2 C45 1.844(8)
S1 C19 1.749(9)
P1 C40 1.837(9)
P1 C38 1.841(9)
P1 C36 1.820(9)
P3 C83 1.832(9)
P3 C87 1.829(9)
P3 C85 1.809(9)
P3 Pt2A 2.528(9)
S2 C66 1.741(10)
P4 C89 1.823(10)
P4 C93 1.807(10)
P4 C91 1.821(10)
P4 Pt2A 2.178(8)
Cl3 C101 1.769(13)
Cl4 C101 1.748(13)
F2 B4 1.390(11)
F1 B4 1.404(11)
F3 B5 1.415(12)
F4 B5 1.418(12)
N2 C9 1.419(10)
N2 C5 1.352(10)
N2 B4 1.540(12)
N3 C56 1.403(10)
N3 C52 1.370(12)
N3 B5 1.518(14)
N1 C10 1.408(10)
N1 C3 1.352(12)
N1 B4 1.544(11)
N4 C57 1.422(10)
N4 C51 1.340(12)
N4 B5 1.531(14)
C9 C8 1.433(10)
C9 C7 1.410(11)
C8 C10 1.397(12)
C66 C67 1.410(12)
C66 C71 1.438(14)
C55 C57 1.382(13)
C55 C56 1.422(12)
C55 Pt2A 1.999(11)
C20 H20 0.9300
C20 C21 1.370(13)
C20 C19 1.433(12)
C47 H47A 0.9700
C47 H47B 0.9700
C47 C48 1.495(13)
C5 C6 1.411(12)
C5 C15 1.498(11)
C57 C49 1.417(13)
C23 C22 1.422(12)
C23 C24 1.415(12)
C23 C34 1.450(12)
C7 C18 1.511(12)
C7 C6 1.380(11)
C67 C72 1.450(13)
C67 C68 1.431(13)
C72 H72 0.9300
C72 C73 1.367(13)
C30 H30 0.9300
C30 C31 1.406(12)
C30 C29 1.380(14)
C54 C56 1.423(12)
C54 C53 1.383(12)
C54 C65 1.509(12)
C18 H18A 0.9600
C18 H18B 0.9600
C18 H18C 0.9600
C83 H83A 0.9700
C83 H83B 0.9700
C83 C84 1.523(12)
C81 C68 1.412(12)
C81 C78 1.410(14)
C81 C74 1.451(15)
C16 H16A 0.9700
C16 H16B 0.9700
C16 C6 1.522(11)
C16 C17 1.500(14)
C1 C10 1.429(12)
C1 C2 1.431(12)
C1 C11 1.462(12)
C31 C32 1.424(13)
C31 C34 1.413(12)
C22 C21 1.414(12)
C22 C25 1.435(13)
C51 C50 1.381(14)
C51 C61 1.510(12)
C32 H32 0.9300
C32 C33 1.345(12)
C89 H89A 0.9700
C89 H89B 0.9700
C89 C90 1.529(14)
C69 C68 1.414(14)
C69 C70 1.408(14)
C69 C80 1.440(14)
C86 H86A 0.9600
C86 H86B 0.9600
C86 H86C 0.9600
C86 C85 1.527(11)
C21 H21 0.9300
C87 H87A 0.9700
C87 H87B 0.9700
C87 C88 1.529(13)
C24 C19 1.415(12)
C24 C33 1.463(12)
C49 C50 1.407(12)
C49 C58 1.495(13)
C53 C52 1.406(14)
C53 C63 1.484(14)
C25 H25 0.9300
C25 C26 1.363(13)
C65 H65A 0.9600
C65 H65B 0.9600
C65 H65C 0.9600
C52 C62 1.498(13)
C78 C77 1.452(15)
C78 C79 1.396(16)
C42 H42A 0.9700
C42 H42B 0.9700
C42 C43 1.530(13)
C93 H93A 0.9700
C93 H93B 0.9700
C93 C94 1.521(13)
C73 H73 0.9300
C73 C74 1.434(14)
C70 H70 0.9300
C70 C71 1.375(13)
C71 H71 0.9300
C39 H39A 0.9600
C39 H39B 0.9600
C39 H39C 0.9600
C39 C38 1.548(12)
C40 H40A 0.9700
C40 H40B 0.9700
C40 C41 1.513(14)
C85 H85A 0.9700
C85 H85B 0.9700
C2 C3 1.372(13)
C2 C12 1.500(12)
C50 C59 1.490(14)
C59 H59A 0.9700
C59 H59B 0.9700
C59 C60 1.513(14)
C33 H33 0.9300
C45 H45A 0.9700
C45 H45B 0.9700
C45 C46 1.543(13)
C11 H11A 0.9600
C11 H11B 0.9600
C11 H11C 0.9600
C15 H15A 0.9600
C15 H15B 0.9600
C15 H15C 0.9600
C61 H61A 0.9600
C61 H61B 0.9600
C61 H61C 0.9600
C43 H43A 0.9600
C43 H43B 0.9600
C43 H43C 0.9600
C80 H80 0.9300
C80 C79 1.353(15)
C38 H38A 0.9700
C38 H38B 0.9700
C48 H48A 0.9600
C48 H48B 0.9600
C48 H48C 0.9600
C36 H36A 0.9700
C36 H36B 0.9700
C36 C37 1.524(12)
C3 C14 1.510(13)
C84 H84A 0.9600
C84 H84B 0.9600
C84 H84C 0.9600
C37 H37A 0.9600
C37 H37B 0.9600
C37 H37C 0.9600
C34 C27 1.420(13)
C26 H26 0.9300
C26 C27 1.426(13)
C88 H88A 0.9600
C88 H88B 0.9600
C88 H88C 0.9600
C94 H94A 0.9600
C94 H94B 0.9600
C94 H94C 0.9600
C77 H77 0.9300
C77 C76 1.348(16)
C74 C75 1.399(13)
C91 H91A 0.9700
C91 H91B 0.9700
C91 C92 1.540(13)
C63 H63A 0.9700
C63 H63B 0.9700
C63 C64 1.533(16)
C28 H28 0.9300
C28 C29 1.388(14)
C28 C27 1.403(12)
C62 H62A 0.9600
C62 H62B 0.9600
C62 H62C 0.9600
C41 H41A 0.9600
C41 H41B 0.9600
C41 H41C 0.9600
C76 H76 0.9300
C76 C75 1.376(16)
C79 H79 0.9300
C90 H90A 0.9600
C90 H90B 0.9600
C90 H90C 0.9600
C29 H29 0.9300
C60 H60A 0.9600
C60 H60B 0.9600
C60 H60C 0.9600
C17 H17A 0.9600
C17 H17B 0.9600
C17 H17C 0.9600
C46 H46A 0.9600
C46 H46B 0.9600
C46 H46C 0.9600
C12 H12A 0.9700
C12 H12B 0.9700
C12 C13 1.552(16)
C58 H58A 0.9600
C58 H58B 0.9600
C58 H58C 0.9600
C97 H97A 0.9700
C97 H97B 0.9700
C97 C96 1.509(18)
C97 C98 1.536(19)
C92 H92A 0.9600
C92 H92B 0.9600
C92 H92C 0.9600
C64 H64A 0.9600
C64 H64B 0.9600
C64 H64C 0.9600
C75 H75 0.9300
C14 H14A 0.9600
C14 H14B 0.9600
C14 H14C 0.9600
C96 H96A 0.9700
C96 H96B 0.9700
C96 C95 1.49(2)
C13 H13A 0.9600
C13 H13B 0.9600
C13 H13C 0.9600
C98 H98A 0.9700
C98 H98B 0.9700
C98 C99 1.54(2)
C101 H10A 0.9700
C101 H10B 0.9700
C95 H95A 0.9600
C95 H95B 0.9600
C95 H95C 0.9600
C99 H99A 0.9600
C99 H99B 0.9600
C99 H99C 0.9600
Pt2A S2A 2.41(3)
S2A C66A 1.74(2)
C66A C67A 1.44(2)
C66A C71A 1.41(2)
C67A H67A 0.9300
C67A C68A 1.38(2)
C68A H68A 0.9300
C68A C69A 1.41(2)
C69A C70A 1.41(2)
C69A C72A 1.44(2)
C71A C70A 1.43(2)
C71A C80A 1.46(2)
C70A C81A 1.41(2)
C80A H80A 0.9300
C80A C79A 1.37(2)
C79A H79A 0.9300
C79A C78A 1.43(2)
C78A C77A 1.40(2)
C78A C81A 1.45(2)
C77A H77A 0.9300
C77A C76A 1.38(3)
C76A H76A 0.9300
C76A C75A 1.35(3)
C75A H75A 0.9300
C75A C74A 1.45(2)
C74A C81A 1.41(2)
C74A C73A 1.40(2)
C72A H72A 0.9300
C72A C73A 1.35(2)
C73A H73A 0.9300
Cl1 C100 1.70(2)
Cl2 C100 1.78(2)
C100 H10C 0.9700
C100 H10D 0.9700
C86A H86D 0.9600
C86A H86E 0.9600
C86A H86F 0.9600
C86A C85A 1.53(2)
C84A H84D 0.9700
C84A H84E 0.9700
C84A C85A 1.53(2)
C84A C83A 1.53(2)
C85A H85C 0.9700
C85A H85D 0.9700
C83A H83C 0.9700
C83A H83D 0.9700
C83A C82A 1.53(2)
C82A H82A 0.9600
C82A H82B 0.9600
C82A H82C 0.9600
